data_7031581
loop_
_publ_author_name
'Naidu, K. S.'
'Patil, Yogesh P.'
'Nethaji, Munirathinam'
'Jagirdar, Balaji R.'

_publ_section_title
;
 Synthesis, characterization and reactivity studies of electrophilic
 ruthenium(ii) complexes: a study of H2 activation and labilization.
;
_journal_issue 35
_journal_name_full 'Dalton transactions (Cambridge, England : 2003)'
_journal_page_first 13410
_journal_page_last 13423
_journal_paper_doi 10.1039/c4dt00295d
_journal_volume 43
_journal_year 2014
_chemical_formula_sum 'C41.5 H29 Cl F26 N2 O12.5 P3 Ru S2'
_chemical_formula_weight 1543.21
_chemical_name_systematic
;
 ?
;
_space_group_IT_number 14
_symmetry_cell_setting monoclinic
_symmetry_space_group_name_Hall '-P 2ybc'
_symmetry_space_group_name_H-M 'P 1 21/c 1'
_atom_sites_solution_hydrogens geom
_atom_sites_solution_primary direct
_atom_sites_solution_secondary difmap
_audit_creation_method SHELXL-97
_cell_angle_alpha 90.00
_cell_angle_beta 100.534(3)
_cell_angle_gamma 90.00
_cell_formula_units_Z 8
_cell_length_a 12.4013(9)
_cell_length_b 40.588(3)
_cell_length_c 21.9501(15)
_cell_measurement_reflns_used 687
_cell_measurement_temperature 293(2)
_cell_measurement_theta_max 28.00
_cell_measurement_theta_min 1.38
_cell_volume 10862.2(14)
_computing_cell_refinement 'bruker smart apex ccd'
_computing_data_collection 'bruker smart apex ccd'
_computing_data_reduction 'bruker saint'
_computing_molecular_graphics ortep-iii
_computing_publication_material WinGXv1.80.05
_computing_structure_refinement 'SHELXL-97 (Sheldrick, 2008)'
_computing_structure_solution shelxs-97
_diffrn_ambient_temperature 293(2)
_diffrn_detector_area_resol_mean 0.3
_diffrn_measured_fraction_theta_full 1.000
_diffrn_measured_fraction_theta_max 1.000
_diffrn_measurement_device_type 'bruker smart apex ccd'
_diffrn_measurement_method omega
_diffrn_radiation_monochromator graphite
_diffrn_radiation_source 'fine-focus sealed tube'
_diffrn_radiation_type MoK\a
_diffrn_radiation_wavelength 0.71073
_diffrn_reflns_av_R_equivalents 0.0844
_diffrn_reflns_av_sigmaI/netI 0.0763
_diffrn_reflns_limit_h_max 15
_diffrn_reflns_limit_h_min -15
_diffrn_reflns_limit_k_max 50
_diffrn_reflns_limit_k_min -49
_diffrn_reflns_limit_l_max 27
_diffrn_reflns_limit_l_min -27
_diffrn_reflns_number 160773
_diffrn_reflns_theta_full 26.00
_diffrn_reflns_theta_max 26.00
_diffrn_reflns_theta_min 1.38
_exptl_absorpt_coefficient_mu 0.655
_exptl_absorpt_correction_T_max 0.8968
_exptl_absorpt_correction_T_min 0.8278
_exptl_absorpt_correction_type empirical
_exptl_absorpt_process_details sadabs
_exptl_crystal_colour green
_exptl_crystal_density_diffrn 1.887
_exptl_crystal_density_method 'not measured'
_exptl_crystal_description rectangular
_exptl_crystal_F_000 6112
_exptl_crystal_size_max 0.30
_exptl_crystal_size_mid 0.25
_exptl_crystal_size_min 0.17
_platon_squeeze_details
;
PLATON SQUEEZE was used to remove the disordered solvents.
 
The electron count of 212 electrons per unit cell could correspond to
21 water molecules per unit cell which is approximately 5 water molecules
per assymetric unit was accounted. The molecular
formula was corrected accordingly in the ins file and completed the refinement. 

As the squeeze command was used to remove the disordered solvents
a void is created.
;
_refine_diff_density_max 1.563
_refine_diff_density_min -2.482
_refine_diff_density_rms 0.171
_refine_ls_extinction_method none
_refine_ls_goodness_of_fit_ref 1.248
_refine_ls_hydrogen_treatment constr
_refine_ls_matrix_type fullcycle
_refine_ls_number_parameters 1558
_refine_ls_number_reflns 21359
_refine_ls_number_restraints 0
_refine_ls_restrained_S_all 1.248
_refine_ls_R_factor_all 0.1620
_refine_ls_R_factor_gt 0.1132
_refine_ls_shift/su_max 0.002
_refine_ls_shift/su_mean 0.001
_refine_ls_structure_factor_coef Fsqd
_refine_ls_weighting_details 'calc w=1/[\s^2^(Fo^2^)+(0.2000P)^2^+0.0000P] where P=(Fo^2^+2Fc^2^)/3'
_refine_ls_weighting_scheme calc
_refine_ls_wR_factor_gt 0.3330
_refine_ls_wR_factor_ref 0.3604
_reflns_number_gt 12952
_reflns_number_total 21359
_reflns_threshold_expression >2\s(I)
_cod_data_source_file c4dt00295d2.cif
_cod_data_source_block 14a
_cod_depositor_comments 'Adding full bibliography for 7031571--7031581.cif.'
_cod_original_cell_volume 10862.2(13)
_cod_original_sg_symbol_H-M 'P 21/c'
_cod_database_code 7031581

loop_
_symmetry_equiv_pos_as_xyz
'x, y, z'
'-x, y+1/2, -z+1/2'
'-x, -y, -z'
'x, -y-1/2, z-1/2'

loop_
_atom_site_label
_atom_site_type_symbol
_atom_site_fract_x
_atom_site_fract_y
_atom_site_fract_z
_atom_site_U_iso_or_equiv
_atom_site_adp_type
_atom_site_occupancy
_atom_site_symmetry_multiplicity
_atom_site_calc_flag
_atom_site_refinement_flags
S2 S 0.2064(5) 0.43109(15) -0.0279(3) 0.1215(15) Uani 1 1 d .
O8 O 0.2903(13) 0.4501(4) 0.0125(7) 0.188(5) Uani 1 1 d .
O9 O 0.1357(13) 0.4506(4) -0.0545(6) 0.171(5) Uani 1 1 d .
O10 O 0.1870(15) 0.4190(4) 0.0258(7) 0.189(5) Uani 1 1 d .
C40B C 0.2659(19) 0.4159(5) -0.0829(10) 0.137(6) Uani 1 1 d .
F24 F 0.3492(9) 0.3909(3) -0.0642(5) 0.147(3) Uani 1 1 d .
F25 F 0.2420(11) 0.4175(3) -0.1385(6) 0.156(4) Uani 1 1 d .
F26 F 0.3729(10) 0.4345(3) -0.0812(5) 0.151(3) Uani 1 1 d .
F8 F 0.2351(10) 0.3498(3) 0.0266(5) 0.152(3) Uani 1 1 d .
F45 F -0.0596(8) 0.4067(3) 0.4347(5) 0.102(3) Uani 1 1 d .
F48 F 0.2175(10) 0.5889(3) 0.4703(6) 0.143(4) Uani 1 1 d .
F34 F 0.7396(10) 0.3933(3) 0.4068(6) 0.168(4) Uani 1 1 d .
Cl2 Cl 0.1976(4) 0.67720(12) 0.6054(2) 0.1100(13) Uani 1 1 d .
C79 C 0.2455(18) 0.5316(6) 0.0646(8) 0.146(7) Uani 1 1 d .
H79A H 0.2933 0.5482 0.0533 0.219 Uiso 1 1 calc R
H79B H 0.1713 0.5362 0.0449 0.219 Uiso 1 1 calc R
H79C H 0.2668 0.5104 0.0512 0.219 Uiso 1 1 calc R
C80 C 0.0707(16) 0.5659(4) 0.1724(9) 0.116(5) Uani 1 1 d .
H80A H 0.0019 0.5697 0.1854 0.174 Uiso 1 1 calc R
H80B H 0.0629 0.5702 0.1288 0.174 Uiso 1 1 calc R
H80C H 0.1255 0.5802 0.1948 0.174 Uiso 1 1 calc R
O7 O -0.0132(10) 0.2869(3) 0.2841(6) 0.132(4) Uani 1 1 d .
F21 F 0.2549(9) 0.3217(3) 0.3526(5) 0.138(3) Uani 1 1 d .
F29 F 0.6073(8) 0.4319(2) 0.0196(4) 0.112(3) Uani 1 1 d .
F39 F -0.2940(9) 0.5030(3) 0.1741(5) 0.140(3) Uani 1 1 d .
Ru1 Ru 0.50526(5) 0.216307(16) 0.19748(3) 0.03369(17) Uani 1 1 d .
Ru2 Ru 0.30599(6) 0.496370(19) 0.26707(4) 0.0500(2) Uani 1 1 d .
P1 P 0.5372(2) 0.27182(6) 0.20632(11) 0.0388(5) Uani 1 1 d .
P2 P 0.46342(19) 0.21962(6) 0.29747(10) 0.0372(5) Uani 1 1 d .
P3 P 0.6807(2) 0.20326(6) 0.24257(12) 0.0446(6) Uani 1 1 d .
N1 N 0.3389(6) 0.22778(18) 0.1514(3) 0.0396(17) Uani 1 1 d .
N2 N 0.5114(6) 0.21134(17) 0.1002(3) 0.0391(17) Uani 1 1 d .
O1 O 0.4723(5) 0.16342(15) 0.1861(3) 0.0444(15) Uani 1 1 d .
O2 O 0.6992(6) 0.17289(17) 0.2897(3) 0.0569(18) Uani 1 1 d .
O3 O 0.7610(6) 0.1945(2) 0.1954(3) 0.068(2) Uani 1 1 d .
O4 O 0.7333(6) 0.23171(19) 0.2863(3) 0.064(2) Uani 1 1 d .
O5 O 0.1701(10) 0.2666(2) 0.2901(5) 0.107(3) Uani 1 1 d .
O6 O 0.0982(11) 0.2736(3) 0.3843(5) 0.118(4) Uani 1 1 d .
F1 F 0.5964(6) 0.34383(14) 0.2368(4) 0.081(2) Uani 1 1 d .
F2 F 0.7700(9) 0.3780(2) 0.2229(6) 0.140(4) Uani 1 1 d .
F3 F 0.9298(11) 0.3509(4) 0.1697(7) 0.188(6) Uani 1 1 d .
F4 F 0.9065(6) 0.2872(2) 0.1282(4) 0.088(2) Uani 1 1 d .
F5 F 0.7338(6) 0.25337(16) 0.1414(4) 0.079(2) Uani 1 1 d .
F6 F 0.3255(5) 0.31220(16) 0.2253(3) 0.0631(16) Uani 1 1 d .
F7 F 0.1897(6) 0.34636(18) 0.1415(3) 0.081(2) Uani 1 1 d .
F9 F 0.4042(6) 0.32216(17) -0.0082(3) 0.0736(18) Uani 1 1 d .
F10 F 0.5349(5) 0.28455(14) 0.0725(2) 0.0570(15) Uani 1 1 d .
F11 F 0.3652(6) 0.23342(15) 0.4124(3) 0.0644(16) Uani 1 1 d .
F12 F 0.1873(7) 0.2099(2) 0.4455(3) 0.090(2) Uani 1 1 d .
F13 F 0.0476(8) 0.1697(3) 0.3672(5) 0.137(4) Uani 1 1 d .
F14 F 0.1065(6) 0.1485(2) 0.2626(4) 0.101(3) Uani 1 1 d .
F15 F 0.2849(5) 0.17072(16) 0.2277(3) 0.0619(16) Uani 1 1 d .
F16 F 0.6325(5) 0.25065(16) 0.4095(3) 0.0690(17) Uani 1 1 d .
F17 F 0.7325(7) 0.2210(2) 0.5100(3) 0.101(3) Uani 1 1 d .
F18 F 0.7096(10) 0.1564(4) 0.5276(5) 0.169(5) Uani 1 1 d .
F19 F 0.5891(7) 0.11857(18) 0.4298(4) 0.097(2) Uani 1 1 d .
F20 F 0.4860(5) 0.14978(14) 0.3299(3) 0.0612(15) Uani 1 1 d .
F22 F 0.1280(11) 0.3368(3) 0.2681(6) 0.155(5) Uani 1 1 d .
F23 F 0.0778(15) 0.3424(2) 0.3557(7) 0.201(7) Uani 1 1 d .
S1 S 0.1041(4) 0.28254(10) 0.3237(2) 0.1002(14) Uani 1 1 d .
C1 C 0.6589(8) 0.2952(2) 0.1938(4) 0.044(2) Uani 1 1 d .
C2 C 0.7377(9) 0.2833(3) 0.1654(5) 0.056(3) Uani 1 1 d .
C3 C 0.8310(9) 0.3015(3) 0.1565(6) 0.064(3) Uani 1 1 d .
C4 C 0.8425(12) 0.3321(4) 0.1791(7) 0.087(4) Uani 1 1 d .
C5 C 0.7621(13) 0.3462(3) 0.2047(6) 0.081(4) Uani 1 1 d .
C6 C 0.6723(9) 0.3279(3) 0.2124(5) 0.057(3) Uani 1 1 d .
C7 C 0.4388(7) 0.2965(2) 0.1517(4) 0.038(2) Uani 1 1 d .
C8 C 0.4499(8) 0.3003(2) 0.0918(4) 0.043(2) Uani 1 1 d .
C9 C 0.3805(9) 0.3194(2) 0.0483(4) 0.045(2) Uani 1 1 d .
C10 C 0.2965(9) 0.3341(3) 0.0650(5) 0.062(3) Uani 1 1 d .
C11 C 0.2751(8) 0.3308(3) 0.1223(5) 0.050(2) Uani 1 1 d .
C12 C 0.3456(8) 0.3128(2) 0.1674(5) 0.050(2) Uani 1 1 d .
C13 C 0.5533(8) 0.2013(2) 0.3668(4) 0.045(2) Uani 1 1 d .
C14 C 0.5454(8) 0.1679(3) 0.3739(5) 0.050(2) Uani 1 1 d .
C15 C 0.5999(10) 0.1520(3) 0.4267(5) 0.067(3) Uani 1 1 d .
C16 C 0.6663(11) 0.1694(4) 0.4724(5) 0.074(4) Uani 1 1 d .
C17 C 0.6738(10) 0.2015(4) 0.4659(5) 0.080(4) Uani 1 1 d .
C18 C 0.6161(8) 0.2189(3) 0.4120(4) 0.052(3) Uani 1 1 d .
C19 C 0.3352(7) 0.2035(2) 0.3182(4) 0.044(2) Uani 1 1 d .
C20 C 0.2679(8) 0.1818(3) 0.2824(4) 0.049(2) Uani 1 1 d .
C21 C 0.1708(9) 0.1693(3) 0.2998(6) 0.068(3) Uani 1 1 d .
C32 C 0.3200(7) 0.2239(2) 0.0892(4) 0.040(2) Uani 1 1 d .
C22 C 0.1432(10) 0.1790(3) 0.3539(6) 0.070(3) Uani 1 1 d .
C23 C 0.2102(10) 0.2007(3) 0.3913(5) 0.058(3) Uani 1 1 d .
C24 C 0.3017(9) 0.2128(2) 0.3736(4) 0.051(3) Uani 1 1 d .
C26 C 0.5299(8) 0.2849(2) 0.2847(4) 0.046(2) Uani 1 1 d .
H26A H 0.6027 0.2841 0.3100 0.055 Uiso 1 1 calc R
H26B H 0.5047 0.3076 0.2838 0.055 Uiso 1 1 calc R
C28 C 0.2588(7) 0.2389(2) 0.1797(5) 0.045(2) Uani 1 1 d .
H28 H 0.2710 0.2405 0.2226 0.053 Uiso 1 1 calc R
C29 C 0.1562(8) 0.2481(3) 0.1447(5) 0.055(3) Uani 1 1 d .
H29 H 0.1009 0.2558 0.1644 0.066 Uiso 1 1 calc R
C30 C 0.1391(10) 0.2457(3) 0.0828(6) 0.072(3) Uani 1 1 d .
H30 H 0.0732 0.2528 0.0591 0.086 Uiso 1 1 calc R
C31 C 0.2194(9) 0.2326(3) 0.0548(5) 0.059(3) Uani 1 1 d .
H31 H 0.2060 0.2296 0.0121 0.070 Uiso 1 1 calc R
C33 C 0.4134(9) 0.2129(2) 0.0633(4) 0.047(2) Uani 1 1 d .
C34 C 0.4002(11) 0.2034(3) 0.0005(4) 0.064(3) Uani 1 1 d .
H34 H 0.3308 0.2039 -0.0242 0.077 Uiso 1 1 calc R
C35 C 0.4878(12) 0.1934(3) -0.0243(5) 0.069(3) Uani 1 1 d .
H35 H 0.4797 0.1869 -0.0656 0.083 Uiso 1 1 calc R
C36 C 0.5868(10) 0.1933(3) 0.0134(5) 0.059(3) Uani 1 1 d .
H36 H 0.6494 0.1877 -0.0020 0.070 Uiso 1 1 calc R
C37 C 0.5946(9) 0.2014(2) 0.0741(4) 0.049(2) Uani 1 1 d .
H37 H 0.6634 0.1999 0.0994 0.059 Uiso 1 1 calc R
C38 C 0.8299(10) 0.2292(4) 0.3349(6) 0.087(4) Uani 1 1 d .
H38A H 0.8443 0.2501 0.3551 0.130 Uiso 1 1 calc R
H38B H 0.8919 0.2228 0.3170 0.130 Uiso 1 1 calc R
H38C H 0.8174 0.2129 0.3646 0.130 Uiso 1 1 calc R
C39 C 0.8773(10) 0.1883(6) 0.2070(8) 0.145(9) Uani 1 1 d .
H39A H 0.9004 0.1831 0.1687 0.218 Uiso 1 1 calc R
H39B H 0.8934 0.1701 0.2352 0.218 Uiso 1 1 calc R
H39C H 0.9155 0.2075 0.2249 0.218 Uiso 1 1 calc R
C40 C 0.7183(17) 0.1395(4) 0.2750(8) 0.118(6) Uani 1 1 d .
H40A H 0.7281 0.1265 0.3121 0.177 Uiso 1 1 calc R
H40B H 0.7830 0.1382 0.2569 0.177 Uiso 1 1 calc R
H40C H 0.6565 0.1313 0.2460 0.177 Uiso 1 1 calc R
C40A C 0.136(2) 0.3258(6) 0.3251(11) 0.156(9) Uani 1 1 d .
P4 P 0.3690(2) 0.44894(6) 0.22915(12) 0.0485(6) Uani 1 1 d .
P5 P 0.1598(2) 0.46380(7) 0.28624(14) 0.0564(7) Uani 1 1 d .
P6 P 0.1994(3) 0.51113(10) 0.17482(16) 0.0758(10) Uani 1 1 d .
N3 N 0.4134(6) 0.4878(2) 0.3542(4) 0.051(2) Uani 1 1 d .
N4 N 0.4412(8) 0.52958(19) 0.2655(5) 0.059(2) Uani 1 1 d .
S3 S 0.3798(3) 0.60285(8) 0.41624(19) 0.0808(10) Uani 1 1 d .
S4 S -0.2209(3) 0.62665(11) 0.43516(17) 0.0909(11) Uani 1 1 d .
O11 O 0.2477(7) 0.54164(19) 0.3045(4) 0.071(2) Uani 1 1 d .
O12 O 0.1404(8) 0.4811(3) 0.1380(4) 0.098(3) Uani 1 1 d .
O13 O 0.2525(9) 0.5314(4) 0.1270(5) 0.143(5) Uani 1 1 d .
O14 O 0.1011(10) 0.5344(3) 0.1839(6) 0.118(4) Uani 1 1 d .
O15 O -0.1892(14) 0.6462(4) 0.4909(5) 0.164(6) Uani 1 1 d .
O16 O -0.3039(9) 0.6383(4) 0.3901(6) 0.146(5) Uani 1 1 d .
O17 O -0.2333(9) 0.5917(3) 0.4494(6) 0.121(4) Uani 1 1 d .
O18 O 0.3953(9) 0.6264(3) 0.3723(5) 0.114(4) Uani 1 1 d .
O19 O 0.4461(11) 0.6124(3) 0.4776(6) 0.129(4) Uani 1 1 d .
O20 O 0.3861(8) 0.5687(2) 0.4051(4) 0.090(3) Uani 1 1 d .
F27 F 0.4602(8) 0.50087(19) 0.1471(4) 0.105(3) Uani 1 1 d .
F28 F 0.5669(8) 0.4914(2) 0.0543(4) 0.115(3) Uani 1 1 d .
F30 F 0.5425(10) 0.3776(2) 0.0794(5) 0.140(4) Uani 1 1 d .
F31 F 0.4328(7) 0.38638(17) 0.1687(4) 0.088(2) Uani 1 1 d .
F32 F 0.5950(4) 0.47314(13) 0.2643(3) 0.0564(14) Uani 1 1 d .
F33 F 0.7657(6) 0.4499(2) 0.3422(4) 0.101(3) Uani 1 1 d .
F35 F 0.5620(6) 0.35712(16) 0.3785(4) 0.089(2) Uani 1 1 d .
F36 F 0.3896(6) 0.37971(16) 0.3031(4) 0.081(2) Uani 1 1 d .
F37 F 0.0295(7) 0.5217(2) 0.3135(4) 0.102(3) Uani 1 1 d .
F38 F -0.1762(8) 0.5398(3) 0.2626(6) 0.152(5) Uani 1 1 d .
F40 F -0.2123(10) 0.4507(4) 0.1319(7) 0.200(7) Uani 1 1 d .
F41 F -0.0133(8) 0.4306(3) 0.1796(5) 0.129(4) Uani 1 1 d .
F42 F 0.2241(7) 0.5049(2) 0.4095(3) 0.086(2) Uani 1 1 d .
F43 F 0.1552(7) 0.4971(3) 0.5163(4) 0.109(3) Uani 1 1 d .
F44 F 0.0202(12) 0.4518(4) 0.5339(7) 0.181(6) Uani 1 1 d .
F46 F 0.0084(6) 0.4142(2) 0.3274(4) 0.091(2) Uani 1 1 d .
F47 F 0.2160(8) 0.6387(3) 0.4382(7) 0.164(5) Uani 1 1 d .
F49 F 0.1709(9) 0.5991(4) 0.3773(7) 0.175(7) Uani 1 1 d .
F50 F -0.0883(11) 0.6598(3) 0.3841(6) 0.165(5) Uani 1 1 d .
F51 F -0.1085(13) 0.6100(4) 0.3534(7) 0.183(6) Uani 1 1 d .
F52 F -0.0123(8) 0.6199(4) 0.4424(6) 0.159(5) Uani 1 1 d .
C42 C 0.4337(9) 0.4441(3) 0.1605(4) 0.052(2) Uani 1 1 d .
C43 C 0.4736(10) 0.4696(3) 0.1293(5) 0.063(3) Uani 1 1 d .
C44 C 0.5306(10) 0.4642(4) 0.0815(6) 0.073(3) Uani 1 1 d .
C45 C 0.5535(11) 0.4334(4) 0.0644(6) 0.084(4) Uani 1 1 d .
C46 C 0.5191(12) 0.4070(3) 0.0952(7) 0.087(4) Uani 1 1 d .
C47 C 0.4602(10) 0.4135(3) 0.1403(6) 0.073(3) Uani 1 1 d .
C48 C 0.4842(9) 0.4288(2) 0.2817(5) 0.054(3) Uani 1 1 d .
C49 C 0.5837(9) 0.4444(2) 0.2936(5) 0.050(2) Uani 1 1 d .
C50 C 0.6732(10) 0.4329(3) 0.3334(6) 0.066(3) Uani 1 1 d .
C51 C 0.6655(12) 0.4036(3) 0.3618(6) 0.079(4) Uani 1 1 d .
C52 C 0.5690(11) 0.3865(3) 0.3511(5) 0.067(3) Uani 1 1 d .
C53 C 0.4801(10) 0.3981(3) 0.3139(5) 0.057(3) Uani 1 1 d .
C54 C 0.2537(10) 0.4204(3) 0.2148(6) 0.070(3) Uani 1 1 d .
H54A H 0.2071 0.4256 0.1755 0.084 Uiso 1 1 calc R
H54B H 0.2808 0.3981 0.2123 0.084 Uiso 1 1 calc R
C55 C 0.1873(10) 0.4224(3) 0.2662(6) 0.070(3) Uani 1 1 d .
H55A H 0.2269 0.4113 0.3026 0.085 Uiso 1 1 calc R
H55B H 0.1183 0.4109 0.2532 0.085 Uiso 1 1 calc R
C56 C 0.0177(9) 0.4744(4) 0.2479(6) 0.071(4) Uani 1 1 d .
C57 C -0.0286(10) 0.5008(4) 0.2676(7) 0.079(4) Uani 1 1 d .
C58 C -0.1369(14) 0.5136(5) 0.2433(8) 0.101(5) Uani 1 1 d .
C59 C -0.1966(11) 0.4939(6) 0.1966(10) 0.119(7) Uani 1 1 d .
C60 C -0.1554(13) 0.4664(5) 0.1767(8) 0.109(6) Uani 1 1 d .
C61 C -0.0500(11) 0.4584(4) 0.2020(7) 0.083(4) Uani 1 1 d .
C62 C 0.1194(9) 0.4590(3) 0.3627(6) 0.062(3) Uani 1 1 d .
C63 C 0.1578(10) 0.4793(3) 0.4155(6) 0.069(3) Uani 1 1 d .
C64 C 0.1218(11) 0.4764(4) 0.4689(7) 0.083(4) Uani 1 1 d .
C65 C 0.0484(11) 0.4501(5) 0.4747(7) 0.088(5) Uani 1 1 d .
C66 C 0.0108(11) 0.4315(3) 0.4280(7) 0.074(3) Uani 1 1 d .
C67 C 0.0489(10) 0.4349(4) 0.3731(7) 0.077(4) Uani 1 1 d .
C68 C 0.4461(11) 0.5528(3) 0.2211(7) 0.079(4) Uani 1 1 d .
H68 H 0.3938 0.5529 0.1849 0.095 Uiso 1 1 calc R
C69 C 0.5275(17) 0.5759(3) 0.2299(11) 0.109(6) Uani 1 1 d .
H69 H 0.5289 0.5910 0.1982 0.131 Uiso 1 1 calc R
C70 C 0.6052(15) 0.5785(4) 0.2803(11) 0.104(6) Uani 1 1 d .
H70 H 0.6626 0.5935 0.2842 0.125 Uiso 1 1 calc R
C71 C 0.5918(12) 0.5567(4) 0.3256(8) 0.087(4) Uani 1 1 d .
H71 H 0.6381 0.5585 0.3639 0.104 Uiso 1 1 calc R
C72 C 0.5116(9) 0.5315(3) 0.3179(6) 0.064(3) Uani 1 1 d .
C73 C 0.5036(9) 0.5072(3) 0.3654(5) 0.061(3) Uani 1 1 d .
C74 C 0.5843(12) 0.5029(4) 0.4174(7) 0.091(5) Uani 1 1 d .
H74 H 0.6451 0.5167 0.4248 0.109 Uiso 1 1 calc R
C75 C 0.5733(13) 0.4777(5) 0.4582(8) 0.094(5) Uani 1 1 d .
H75 H 0.6260 0.4744 0.4937 0.113 Uiso 1 1 calc R
C76 C 0.4820(13) 0.4577(4) 0.4452(6) 0.083(4) Uani 1 1 d .
H76 H 0.4738 0.4405 0.4720 0.099 Uiso 1 1 calc R
C77 C 0.4026(10) 0.4627(3) 0.3930(5) 0.058(3) Uani 1 1 d .
H77 H 0.3421 0.4488 0.3846 0.070 Uiso 1 1 calc R
C78 C 0.051(2) 0.4811(6) 0.0824(8) 0.156(9) Uani 1 1 d .
H78A H 0.0315 0.4588 0.0704 0.233 Uiso 1 1 calc R
H78B H 0.0753 0.4922 0.0489 0.233 Uiso 1 1 calc R
H78C H -0.0123 0.4922 0.0921 0.233 Uiso 1 1 calc R
C81 C 0.2417(19) 0.6102(4) 0.4261(12) 0.131(9) Uani 1 1 d .
C82 C -0.0978(17) 0.6288(5) 0.4022(10) 0.115(6) Uani 1 1 d .
C83 C 0.0814(15) 0.6860(6) 0.5488(11) 0.134(7) Uani 1 1 d .
C27 C 0.4507(8) 0.2629(2) 0.3151(4) 0.041(2) Uani 1 1 d .
H27A H 0.3757 0.2698 0.3003 0.049 Uiso 1 1 calc R
H27B H 0.4667 0.2659 0.3596 0.049 Uiso 1 1 calc R
Cl1 Cl 0.1174(4) 0.71255(17) 0.4957(4) 0.162(2) Uani 1 1 d .

loop_
_atom_site_aniso_label
_atom_site_aniso_U_11
_atom_site_aniso_U_22
_atom_site_aniso_U_33
_atom_site_aniso_U_23
_atom_site_aniso_U_13
_atom_site_aniso_U_12
S2 0.104(4) 0.140(4) 0.114(4) 0.021(3) 0.002(3) -0.001(3)
O8 0.159(12) 0.201(13) 0.196(12) -0.055(10) 0.018(10) -0.029(10)
O9 0.211(12) 0.156(10) 0.126(9) -0.004(8) -0.021(8) 0.083(9)
O10 0.273(15) 0.158(12) 0.142(11) 0.003(9) 0.056(10) -0.018(10)
C40B 0.153(17) 0.134(15) 0.119(14) 0.029(12) 0.011(12) 0.023(13)
F24 0.141(8) 0.137(8) 0.173(9) 0.022(7) 0.054(7) 0.025(7)
F25 0.186(10) 0.158(9) 0.119(8) 0.011(7) 0.019(7) -0.001(7)
F26 0.135(8) 0.142(8) 0.181(9) -0.006(7) 0.039(7) 0.005(7)
F8 0.167(9) 0.145(8) 0.142(8) -0.002(7) 0.025(7) -0.002(7)
F45 0.069(6) 0.122(7) 0.115(7) 0.051(6) 0.019(5) 0.000(5)
F48 0.137(9) 0.152(9) 0.159(9) 0.015(7) 0.076(7) -0.024(7)
F34 0.158(9) 0.161(9) 0.183(9) 0.002(8) 0.029(7) -0.006(7)
Cl2 0.092(3) 0.105(3) 0.129(3) 0.004(3) 0.009(2) 0.016(2)
C79 0.180(17) 0.167(17) 0.091(13) 0.018(12) 0.023(12) -0.039(13)
C80 0.136(14) 0.071(11) 0.140(13) 0.029(10) 0.021(11) 0.014(10)
O7 0.090(8) 0.153(10) 0.145(9) 0.028(8) 0.003(7) -0.019(7)
F21 0.111(7) 0.164(8) 0.131(7) -0.020(7) -0.001(6) -0.012(6)
F29 0.123(7) 0.113(7) 0.104(6) -0.020(5) 0.034(5) -0.017(5)
F39 0.111(7) 0.150(8) 0.148(8) 0.013(7) 0.001(6) -0.011(6)
Ru1 0.0345(4) 0.0358(4) 0.0313(3) -0.0018(3) 0.0077(3) 0.0038(3)
Ru2 0.0450(5) 0.0452(4) 0.0568(5) 0.0048(4) 0.0016(4) 0.0023(3)
P1 0.0420(13) 0.0362(12) 0.0395(12) -0.0023(10) 0.0107(10) 0.0018(10)
P2 0.0382(13) 0.0403(12) 0.0326(11) -0.0014(9) 0.0057(9) 0.0027(10)
P3 0.0357(13) 0.0492(14) 0.0501(14) 0.0060(11) 0.0108(11) 0.0079(11)
N1 0.047(5) 0.036(4) 0.035(4) -0.002(3) 0.005(3) -0.001(3)
N2 0.053(5) 0.035(4) 0.031(4) 0.000(3) 0.011(3) 0.000(3)
O1 0.049(4) 0.047(4) 0.039(3) 0.005(3) 0.013(3) 0.006(3)
O2 0.059(4) 0.056(4) 0.057(4) 0.013(3) 0.014(3) 0.017(3)
O3 0.051(4) 0.092(6) 0.066(5) 0.020(4) 0.022(4) 0.029(4)
O4 0.045(4) 0.067(5) 0.071(5) -0.013(4) -0.011(3) -0.004(3)
O5 0.144(9) 0.078(6) 0.114(8) -0.005(6) 0.060(7) 0.038(6)
O6 0.166(11) 0.115(8) 0.091(7) 0.034(6) 0.067(7) 0.032(8)
F1 0.092(5) 0.033(3) 0.128(6) -0.016(3) 0.051(5) -0.010(3)
F2 0.170(9) 0.080(6) 0.193(10) -0.041(6) 0.093(8) -0.071(6)
F3 0.145(11) 0.241(16) 0.176(12) 0.003(11) 0.022(9) -0.086(11)
F4 0.054(4) 0.121(6) 0.097(5) 0.008(5) 0.037(4) 0.004(4)
F5 0.096(5) 0.050(4) 0.103(5) -0.002(4) 0.047(4) 0.010(3)
F6 0.067(4) 0.076(4) 0.050(3) 0.013(3) 0.022(3) 0.026(3)
F7 0.069(4) 0.088(5) 0.085(5) 0.011(4) 0.015(4) 0.032(4)
F9 0.089(5) 0.081(4) 0.050(3) 0.013(3) 0.011(3) 0.003(4)
F10 0.064(4) 0.061(4) 0.049(3) 0.001(3) 0.016(3) 0.010(3)
F11 0.087(5) 0.066(4) 0.045(3) -0.009(3) 0.025(3) -0.006(3)
F12 0.100(6) 0.120(6) 0.064(4) 0.024(4) 0.049(4) 0.026(5)
F13 0.101(7) 0.173(10) 0.146(8) 0.010(7) 0.049(6) -0.032(7)
F14 0.066(5) 0.146(7) 0.092(5) -0.019(5) 0.023(4) -0.060(5)
F15 0.062(4) 0.076(4) 0.051(3) -0.018(3) 0.021(3) -0.023(3)
F16 0.077(4) 0.063(4) 0.057(4) -0.011(3) -0.011(3) -0.004(3)
F17 0.095(6) 0.137(7) 0.055(4) -0.010(4) -0.033(4) -0.017(5)
F18 0.138(9) 0.232(14) 0.124(8) 0.036(9) -0.007(7) 0.025(9)
F19 0.093(5) 0.068(5) 0.125(6) 0.040(5) 0.004(5) 0.007(4)
F20 0.066(4) 0.048(3) 0.065(4) 0.005(3) 0.001(3) 0.006(3)
F22 0.204(12) 0.114(8) 0.178(11) 0.043(8) 0.114(10) 0.028(8)
F23 0.36(2) 0.065(6) 0.231(14) -0.034(7) 0.192(15) -0.001(9)
S1 0.119(3) 0.078(2) 0.123(3) 0.018(2) 0.074(3) 0.028(2)
C1 0.047(6) 0.044(5) 0.043(5) 0.012(4) 0.013(4) 0.009(4)
C2 0.055(7) 0.053(6) 0.061(6) 0.015(5) 0.014(5) 0.002(5)
C3 0.045(6) 0.076(8) 0.073(7) 0.012(6) 0.019(6) 0.004(6)
C4 0.070(9) 0.100(11) 0.089(9) -0.002(8) 0.006(7) -0.055(8)
C5 0.100(11) 0.065(8) 0.087(9) -0.010(7) 0.037(8) -0.016(8)
C6 0.052(6) 0.062(7) 0.062(7) -0.004(5) 0.023(5) -0.002(5)
C7 0.044(5) 0.026(4) 0.042(5) 0.003(4) 0.004(4) 0.003(4)
C8 0.038(5) 0.042(5) 0.050(5) -0.007(4) 0.012(4) 0.003(4)
C9 0.053(6) 0.044(5) 0.039(5) 0.004(4) 0.008(4) -0.002(5)
C10 0.061(7) 0.053(6) 0.061(7) 0.025(5) -0.015(5) 0.003(5)
C11 0.034(5) 0.056(6) 0.058(6) 0.005(5) 0.001(4) 0.011(5)
C12 0.044(6) 0.052(6) 0.056(6) 0.016(5) 0.011(5) 0.004(5)
C13 0.053(6) 0.060(6) 0.024(4) -0.005(4) 0.013(4) -0.001(5)
C14 0.047(6) 0.054(6) 0.048(5) 0.014(5) 0.008(5) 0.000(5)
C15 0.066(8) 0.071(8) 0.064(7) 0.018(6) 0.011(6) 0.022(6)
C16 0.079(9) 0.093(10) 0.042(6) 0.032(6) -0.009(6) 0.009(7)
C17 0.061(8) 0.132(13) 0.042(6) -0.008(7) -0.003(5) 0.007(8)
C18 0.045(6) 0.071(7) 0.039(5) 0.002(5) 0.003(4) 0.008(5)
C19 0.036(5) 0.054(6) 0.042(5) -0.003(4) 0.009(4) -0.001(4)
C20 0.041(6) 0.060(6) 0.045(5) 0.001(5) 0.010(4) 0.000(5)
C21 0.047(7) 0.084(9) 0.073(8) -0.005(7) 0.010(6) -0.012(6)
C32 0.036(5) 0.039(5) 0.042(5) -0.002(4) -0.001(4) -0.006(4)
C22 0.050(7) 0.098(9) 0.074(8) 0.017(7) 0.040(6) 0.001(7)
C23 0.060(7) 0.078(8) 0.042(5) 0.013(5) 0.022(5) 0.028(6)
C24 0.074(7) 0.048(6) 0.033(5) -0.001(4) 0.018(5) 0.007(5)
C26 0.049(6) 0.037(5) 0.057(6) -0.009(4) 0.026(5) 0.004(4)
C28 0.031(5) 0.040(5) 0.063(6) 0.001(4) 0.012(4) -0.005(4)
C29 0.025(5) 0.060(6) 0.077(7) -0.010(5) 0.001(5) 0.007(4)
C30 0.046(7) 0.087(9) 0.074(8) 0.003(7) -0.010(6) -0.002(6)
C31 0.049(6) 0.079(8) 0.046(6) -0.006(5) 0.002(5) -0.008(6)
C33 0.076(7) 0.027(4) 0.040(5) 0.001(4) 0.016(5) 0.007(4)
C34 0.104(9) 0.055(6) 0.032(5) -0.001(5) 0.005(5) 0.006(6)
C35 0.115(11) 0.056(7) 0.041(6) -0.004(5) 0.030(7) 0.002(7)
C36 0.065(7) 0.068(7) 0.051(6) 0.001(5) 0.031(6) 0.023(6)
C37 0.053(6) 0.052(6) 0.049(5) -0.003(4) 0.027(5) 0.008(5)
C38 0.061(8) 0.097(10) 0.091(9) -0.025(8) -0.016(7) 0.018(7)
C39 0.026(7) 0.30(3) 0.114(13) -0.008(15) 0.025(8) 0.026(11)
C40 0.173(18) 0.072(10) 0.109(12) -0.019(9) 0.027(12) 0.028(10)
C40A 0.23(3) 0.119(17) 0.138(18) 0.030(15) 0.088(18) 0.047(17)
P4 0.0456(15) 0.0481(14) 0.0502(14) -0.0013(11) 0.0046(11) -0.0058(12)
P5 0.0407(15) 0.0614(17) 0.0640(17) 0.0081(14) 0.0016(12) -0.0041(12)
P6 0.059(2) 0.090(2) 0.073(2) 0.0249(18) -0.0018(16) 0.0007(18)
N3 0.035(5) 0.052(5) 0.064(5) -0.017(4) 0.005(4) 0.007(4)
N4 0.062(6) 0.031(4) 0.082(6) 0.003(4) 0.009(5) 0.005(4)
S3 0.082(2) 0.0546(18) 0.113(3) 0.0021(18) 0.036(2) -0.0015(16)
S4 0.087(3) 0.108(3) 0.076(2) 0.022(2) 0.0096(19) 0.027(2)
O11 0.071(5) 0.060(5) 0.078(5) -0.004(4) 0.000(4) 0.015(4)
O12 0.083(6) 0.129(8) 0.069(5) 0.016(6) -0.021(5) -0.013(6)
O13 0.089(8) 0.218(15) 0.111(8) 0.069(9) -0.010(6) -0.040(8)
O14 0.118(9) 0.112(8) 0.126(9) 0.050(7) 0.026(7) 0.041(7)
O15 0.222(16) 0.187(14) 0.074(7) -0.038(9) 0.005(8) -0.058(12)
O16 0.087(8) 0.215(14) 0.127(9) 0.088(10) -0.002(7) 0.051(8)
O17 0.095(8) 0.115(9) 0.148(10) 0.058(8) 0.009(7) 0.023(6)
O18 0.114(8) 0.113(8) 0.133(9) 0.060(7) 0.066(7) 0.024(7)
O19 0.152(11) 0.095(8) 0.119(9) -0.030(7) -0.028(8) 0.008(7)
O20 0.109(7) 0.068(6) 0.098(7) -0.011(5) 0.035(6) 0.011(5)
F27 0.144(8) 0.066(5) 0.119(7) 0.018(4) 0.063(6) -0.016(5)
F28 0.144(8) 0.127(7) 0.085(6) 0.029(5) 0.050(6) -0.010(6)
F30 0.178(10) 0.094(7) 0.177(10) -0.056(7) 0.109(8) -0.032(6)
F31 0.107(6) 0.057(4) 0.109(6) -0.019(4) 0.046(5) -0.016(4)
F32 0.049(3) 0.045(3) 0.072(4) 0.006(3) 0.000(3) -0.007(3)
F33 0.055(4) 0.089(5) 0.147(7) 0.023(5) -0.014(4) -0.009(4)
F35 0.104(6) 0.059(4) 0.103(5) 0.036(4) 0.015(4) 0.006(4)
F36 0.072(5) 0.052(4) 0.123(6) 0.012(4) 0.026(4) -0.011(3)
F37 0.076(5) 0.111(6) 0.121(7) 0.011(5) 0.018(5) 0.040(5)
F38 0.088(7) 0.172(11) 0.192(11) 0.045(9) 0.019(7) 0.064(7)
F40 0.113(9) 0.249(16) 0.202(13) 0.012(12) -0.071(9) -0.067(10)
F41 0.096(7) 0.150(9) 0.127(8) -0.008(7) -0.019(6) -0.045(7)
F42 0.091(5) 0.092(5) 0.077(5) -0.016(4) 0.021(4) -0.007(4)
F43 0.082(6) 0.172(9) 0.073(5) -0.011(5) 0.010(4) 0.021(5)
F44 0.181(12) 0.211(14) 0.163(11) 0.059(10) 0.065(9) 0.077(10)
F46 0.067(5) 0.087(5) 0.122(6) 0.021(5) 0.025(4) -0.021(4)
F47 0.098(7) 0.112(8) 0.292(16) -0.079(9) 0.066(8) -0.002(6)
F49 0.077(7) 0.217(14) 0.225(14) -0.118(12) 0.012(8) -0.002(7)
F50 0.161(10) 0.163(11) 0.169(11) 0.078(9) 0.028(8) -0.038(9)
F51 0.184(13) 0.221(15) 0.165(12) -0.013(11) 0.090(11) 0.019(11)
F52 0.077(6) 0.219(13) 0.168(10) 0.056(9) -0.014(7) 0.006(7)
C42 0.057(6) 0.059(6) 0.038(5) -0.011(5) 0.005(4) -0.014(5)
C43 0.066(7) 0.073(8) 0.048(6) 0.011(6) 0.006(5) -0.006(6)
C44 0.048(7) 0.096(10) 0.076(8) 0.009(8) 0.012(6) -0.014(7)
C45 0.064(8) 0.136(13) 0.058(7) -0.028(8) 0.029(6) -0.040(9)
C46 0.090(10) 0.077(9) 0.100(10) -0.064(8) 0.037(8) -0.039(8)
C47 0.071(8) 0.084(9) 0.064(7) 0.005(7) 0.015(6) -0.025(7)
C48 0.063(7) 0.048(6) 0.054(6) -0.008(5) 0.017(5) -0.008(5)
C49 0.057(7) 0.041(5) 0.053(6) -0.002(4) 0.010(5) 0.006(5)
C50 0.054(7) 0.055(7) 0.083(8) 0.004(6) -0.001(6) 0.021(6)
C51 0.074(9) 0.084(9) 0.069(8) 0.021(7) -0.013(6) 0.027(7)
C52 0.084(9) 0.057(7) 0.061(7) 0.016(6) 0.013(6) 0.021(7)
C53 0.063(7) 0.044(6) 0.070(7) 0.002(5) 0.024(6) 0.015(5)
C54 0.062(7) 0.065(8) 0.079(8) -0.008(6) -0.001(6) -0.007(6)
C55 0.058(7) 0.077(8) 0.076(8) -0.005(6) 0.011(6) -0.026(6)
C56 0.035(6) 0.096(10) 0.076(8) 0.023(7) -0.009(6) 0.001(6)
C57 0.039(7) 0.112(11) 0.082(9) 0.015(8) -0.001(6) 0.009(7)
C58 0.078(11) 0.102(12) 0.114(12) 0.022(10) -0.003(10) 0.016(10)
C59 0.029(7) 0.154(18) 0.162(18) 0.059(15) -0.012(9) 0.000(9)
C60 0.059(10) 0.131(15) 0.118(13) 0.000(11) -0.037(9) -0.008(10)
C61 0.061(9) 0.099(11) 0.086(9) 0.004(8) 0.007(7) -0.010(8)
C62 0.051(7) 0.058(7) 0.076(8) 0.017(6) 0.006(6) 0.003(5)
C63 0.061(7) 0.082(9) 0.063(7) 0.006(6) 0.011(6) 0.012(7)
C64 0.049(8) 0.120(12) 0.078(9) 0.015(9) 0.008(7) 0.021(8)
C65 0.055(8) 0.139(14) 0.073(9) 0.031(9) 0.017(7) 0.041(9)
C66 0.066(8) 0.086(9) 0.071(8) 0.031(7) 0.014(7) 0.008(7)
C67 0.045(7) 0.091(10) 0.089(9) 0.010(8) -0.003(6) 0.008(7)
C68 0.072(8) 0.064(8) 0.103(10) 0.025(7) 0.021(7) 0.018(7)
C69 0.121(15) 0.041(7) 0.186(19) 0.023(10) 0.081(14) 0.005(9)
C70 0.087(12) 0.048(8) 0.19(2) -0.028(11) 0.054(13) -0.016(8)
C71 0.074(9) 0.063(8) 0.126(12) -0.031(9) 0.026(8) -0.001(7)
C72 0.042(6) 0.064(7) 0.086(8) -0.010(6) 0.009(6) 0.011(5)
C73 0.055(7) 0.066(7) 0.060(7) -0.020(6) 0.007(5) 0.024(6)
C74 0.065(9) 0.113(12) 0.085(10) -0.053(10) -0.010(7) 0.013(8)
C75 0.077(10) 0.118(13) 0.082(10) -0.031(10) 0.001(8) 0.015(10)
C76 0.104(11) 0.089(9) 0.054(7) -0.005(7) 0.010(7) 0.021(9)
C77 0.067(7) 0.059(6) 0.049(6) 0.005(5) 0.008(5) 0.025(5)
C78 0.22(2) 0.17(2) 0.067(10) -0.004(12) 0.008(13) 0.024(18)
C81 0.16(2) 0.060(10) 0.21(2) -0.003(12) 0.122(19) -0.002(11)
C82 0.125(16) 0.120(15) 0.104(13) 0.003(12) 0.031(12) 0.004(12)
C83 0.093(13) 0.154(18) 0.159(18) -0.032(15) 0.031(12) -0.009(12)
C27 0.056(6) 0.028(4) 0.042(5) -0.007(4) 0.019(4) -0.002(4)
Cl1 0.091(3) 0.174(6) 0.217(7) 0.057(5) 0.019(4) 0.020(3)

loop_
_atom_type_symbol
_atom_type_description
_atom_type_scat_dispersion_real
_atom_type_scat_dispersion_imag
_atom_type_scat_source
C C 0.0033 0.0016 'International Tables Vol C Tables 4.2.6.8 and 6.1.1.4'
H H 0.0000 0.0000 'International Tables Vol C Tables 4.2.6.8 and 6.1.1.4'
N N 0.0061 0.0033 'International Tables Vol C Tables 4.2.6.8 and 6.1.1.4'
O O 0.0106 0.0060 'International Tables Vol C Tables 4.2.6.8 and 6.1.1.4'
F F 0.0171 0.0103 'International Tables Vol C Tables 4.2.6.8 and 6.1.1.4'
P P 0.1023 0.0942 'International Tables Vol C Tables 4.2.6.8 and 6.1.1.4'
S S 0.1246 0.1234 'International Tables Vol C Tables 4.2.6.8 and 6.1.1.4'
Ru Ru -1.2594 0.8363 'International Tables Vol C Tables 4.2.6.8 and 6.1.1.4'
Cl Cl 0.1484 0.1585 'International Tables Vol C Tables 4.2.6.8 and 6.1.1.4'

loop_
_geom_angle_atom_site_label_1
_geom_angle_atom_site_label_2
_geom_angle_atom_site_label_3
_geom_angle
O9 S2 O10 114.9(12)
O9 S2 O8 108.1(11)
O10 S2 O8 83.2(10)
O9 S2 C40B 105.5(11)
O10 S2 C40B 133.2(11)
O8 S2 C40B 106.2(11)
F25 C40B F24 110.8(19)
F25 C40B F26 92.8(17)
F24 C40B F26 76.6(13)
F25 C40B S2 131.5(19)
F24 C40B S2 116.5(15)
F26 C40B S2 107.5(15)
N2 Ru1 N1 76.2(3)
N2 Ru1 O1 80.6(3)
N1 Ru1 O1 90.9(3)
N2 Ru1 P3 101.8(2)
N1 Ru1 P3 177.9(2)
O1 Ru1 P3 88.02(19)
N2 Ru1 P1 98.0(2)
N1 Ru1 P1 87.9(2)
O1 Ru1 P1 178.29(18)
P3 Ru1 P1 93.16(10)
N2 Ru1 P2 169.2(2)
N1 Ru1 P2 94.0(2)
O1 Ru1 P2 95.37(17)
P3 Ru1 P2 87.94(9)
P1 Ru1 P2 85.92(9)
N4 Ru2 N3 76.0(4)
N4 Ru2 O11 78.0(4)
N3 Ru2 O11 89.7(3)
N4 Ru2 P4 101.6(3)
N3 Ru2 P4 89.5(2)
O11 Ru2 P4 179.1(2)
N4 Ru2 P6 98.5(3)
N3 Ru2 P6 173.8(3)
O11 Ru2 P6 86.3(3)
P4 Ru2 P6 94.53(14)
N4 Ru2 P5 170.0(3)
N3 Ru2 P5 97.1(3)
O11 Ru2 P5 95.0(3)
P4 Ru2 P5 85.29(11)
P6 Ru2 P5 88.03(12)
C26 P1 C7 108.4(5)
C26 P1 C1 100.0(5)
C7 P1 C1 95.0(4)
C26 P1 Ru1 109.3(3)
C7 P1 Ru1 113.3(3)
C1 P1 Ru1 128.8(3)
C27 P2 C19 100.2(5)
C27 P2 C13 105.9(5)
C19 P2 C13 94.1(4)
C27 P2 Ru1 107.3(3)
C19 P2 Ru1 123.7(3)
C13 P2 Ru1 122.5(3)
O4 P3 O2 100.3(5)
O4 P3 O3 108.8(5)
O2 P3 O3 102.4(4)
O4 P3 Ru1 110.6(3)
O2 P3 Ru1 118.1(3)
O3 P3 Ru1 115.3(3)
C28 N1 C32 120.0(8)
C28 N1 Ru1 125.2(6)
C32 N1 Ru1 114.8(6)
C37 N2 C33 116.4(8)
C37 N2 Ru1 128.6(7)
C33 N2 Ru1 113.8(7)
C40 O2 P3 126.7(10)
C39 O3 P3 130.2(10)
C38 O4 P3 126.3(8)
O5 S1 O6 122.3(8)
O5 S1 O7 110.0(7)
O6 S1 O7 110.8(7)
O5 S1 C40A 108.6(10)
O6 S1 C40A 106.8(10)
O7 S1 C40A 94.7(9)
C2 C1 C6 115.0(10)
C2 C1 P1 124.6(9)
C6 C1 P1 120.3(8)
F5 C2 C1 122.7(10)
F5 C2 C3 113.4(11)
C1 C2 C3 123.9(11)
C4 C3 F4 122.4(13)
C4 C3 C2 118.0(12)
F4 C3 C2 119.5(12)
C3 C4 F3 119.8(18)
C3 C4 C5 120.6(12)
F3 C4 C5 119.1(16)
F2 C5 C6 119.8(14)
F2 C5 C4 120.5(13)
C6 C5 C4 119.7(13)
F1 C6 C5 115.7(11)
F1 C6 C1 121.8(10)
C5 C6 C1 122.4(11)
C8 C7 C12 114.3(8)
C8 C7 P1 121.4(7)
C12 C7 P1 124.3(7)
F10 C8 C7 117.9(9)
F10 C8 C9 117.4(9)
C7 C8 C9 124.6(9)
C10 C9 F9 123.1(10)
C10 C9 C8 118.8(10)
F9 C9 C8 118.1(10)
F8 C10 C9 118.4(11)
F8 C10 C11 120.0(12)
C9 C10 C11 121.5(10)
F7 C11 C10 122.8(10)
F7 C11 C12 116.2(10)
C10 C11 C12 120.8(11)
F6 C12 C11 118.8(10)
F6 C12 C7 121.3(9)
C11 C12 C7 119.9(10)
C18 C13 C14 118.9(10)
C18 C13 P2 124.6(9)
C14 C13 P2 116.2(7)
F20 C14 C13 120.5(9)
F20 C14 C15 118.2(10)
C13 C14 C15 121.2(11)
C16 C15 F19 121.6(11)
C16 C15 C14 120.7(12)
F19 C15 C14 117.6(11)
F18 C16 C17 117.5(15)
F18 C16 C15 123.3(16)
C17 C16 C15 118.3(11)
F17 C17 C16 122.7(12)
F17 C17 C18 115.0(15)
C16 C17 C18 122.3(13)
F16 C18 C13 124.3(10)
F16 C18 C17 117.1(11)
C13 C18 C17 118.5(13)
C20 C19 C24 115.2(10)
C20 C19 P2 123.5(8)
C24 C19 P2 121.3(8)
F15 C20 C21 113.8(10)
F15 C20 C19 123.7(9)
C21 C20 C19 122.5(11)
F14 C21 C22 120.1(12)
F14 C21 C20 120.1(12)
C22 C21 C20 119.7(12)
C31 C32 N1 119.7(10)
C31 C32 C33 124.8(10)
N1 C32 C33 115.4(9)
F13 C22 C23 121.2(13)
F13 C22 C21 119.4(14)
C23 C22 C21 119.1(11)
C22 C23 C24 120.5(10)
C22 C23 F12 120.7(12)
C24 C23 F12 118.8(12)
F11 C24 C23 118.0(9)
F11 C24 C19 119.0(10)
C23 C24 C19 122.9(10)
C27 C26 P1 112.2(7)
N1 C28 C29 120.5(10)
C30 C29 C28 119.6(11)
C29 C30 C31 119.4(11)
C32 C31 C30 120.8(11)
N2 C33 C34 120.7(11)
N2 C33 C32 118.7(9)
C34 C33 C32 120.6(11)
C35 C34 C33 120.9(12)
C36 C35 C34 117.2(11)
C37 C36 C35 119.7(11)
N2 C37 C36 125.0(11)
F22 C40A F23 112(2)
F22 C40A F21 108.9(18)
F23 C40A F21 118(2)
F22 C40A S1 109.7(17)
F23 C40A S1 112.3(17)
F21 C40A S1 95.6(14)
C54 P4 C48 108.6(6)
C54 P4 C42 103.6(5)
C48 P4 C42 93.5(5)
C54 P4 Ru2 106.8(4)
C48 P4 Ru2 114.8(3)
C42 P4 Ru2 128.0(4)
C55 P5 C62 102.7(6)
C55 P5 C56 108.3(7)
C62 P5 C56 92.6(6)
C55 P5 Ru2 107.3(5)
C62 P5 Ru2 124.7(4)
C56 P5 Ru2 119.2(4)
O12 P6 O14 103.4(7)
O12 P6 O13 106.1(7)
O14 P6 O13 101.5(7)
O12 P6 Ru2 113.0(4)
O14 P6 Ru2 112.2(5)
O13 P6 Ru2 118.9(4)
C77 N3 C73 119.9(10)
C77 N3 Ru2 124.4(8)
C73 N3 Ru2 115.1(8)
C72 N4 C68 118.5(12)
C72 N4 Ru2 114.7(9)
C68 N4 Ru2 125.3(9)
O18 S3 O20 122.2(8)
O18 S3 O19 108.8(9)
O20 S3 O19 111.9(7)
O18 S3 C81 102.9(10)
O20 S3 C81 105.6(8)
O19 S3 C81 103.2(13)
O16 S4 O15 118.0(12)
O16 S4 O17 113.1(10)
O15 S4 O17 111.9(9)
O16 S4 C82 105.8(9)
O15 S4 C82 101.2(11)
O17 S4 C82 105.1(10)
C78 O12 P6 128.9(14)
C79 O13 P6 136.0(10)
C80 O14 P6 137.7(10)
C43 C42 C47 112.8(11)
C43 C42 P4 125.0(9)
C47 C42 P4 121.7(9)
F27 C43 C44 118.5(12)
F27 C43 C42 119.3(11)
C44 C43 C42 122.2(13)
C43 C44 F28 117.1(15)
C43 C44 C45 121.5(13)
F28 C44 C45 121.4(14)
F29 C45 C44 115.1(14)
F29 C45 C46 126.0(15)
C44 C45 C46 118.9(13)
F30 C46 C47 123.5(15)
F30 C46 C45 118.9(13)
C47 C46 C45 117.6(14)
C46 C47 F31 113.4(13)
C46 C47 C42 126.9(13)
F31 C47 C42 119.5(12)
C49 C48 C53 114.8(10)
C49 C48 P4 118.7(8)
C53 C48 P4 126.5(9)
F32 C49 C50 117.2(11)
F32 C49 C48 118.5(9)
C50 C49 C48 124.3(11)
F33 C50 C51 121.5(12)
F33 C50 C49 119.9(12)
C51 C50 C49 118.5(13)
F34 C51 C50 122.5(14)
F34 C51 C52 116.4(12)
C50 C51 C52 120.1(12)
C53 C52 F35 118.3(13)
C53 C52 C51 121.7(12)
F35 C52 C51 120.0(12)
C52 C53 F36 119.2(11)
C52 C53 C48 120.5(12)
F36 C53 C48 120.1(10)
C55 C54 P4 110.6(9)
C54 C55 P5 112.9(9)
C57 C56 C61 112.6(13)
C57 C56 P5 118.0(11)
C61 C56 P5 129.3(13)
C56 C57 F37 121.7(12)
C56 C57 C58 126.6(16)
F37 C57 C58 111.5(15)
F38 C58 C59 122.5(19)
F38 C58 C57 124.2(18)
C59 C58 C57 113.3(19)
F39 C59 C60 121(2)
F39 C59 C58 117(3)
C60 C59 C58 122.3(16)
F40 C60 C59 119(2)
F40 C60 C61 123(2)
C59 C60 C61 117.6(17)
F41 C61 C56 118.1(13)
F41 C61 C60 114.5(15)
C56 C61 C60 127.4(17)
C67 C62 C63 114.1(13)
C67 C62 P5 121.3(11)
C63 C62 P5 124.7(10)
C64 C63 F42 117.6(14)
C64 C63 C62 123.0(15)
F42 C63 C62 119.0(12)
C63 C64 F43 121.3(16)
C63 C64 C65 117.9(17)
F43 C64 C65 120.8(14)
C66 C65 F44 130(2)
C66 C65 C64 120.8(15)
F44 C65 C64 108.5(18)
C65 C66 F45 119.6(14)
C65 C66 C67 120.3(15)
F45 C66 C67 119.9(14)
C62 C67 F46 119.4(13)
C62 C67 C66 123.6(15)
F46 C67 C66 116.9(14)
C69 C68 N4 120.1(16)
C68 C69 C70 125.1(17)
C71 C70 C69 112.9(16)
C70 C71 C72 123.9(18)
N4 C72 C71 119.2(14)
N4 C72 C73 117.9(11)
C71 C72 C73 122.9(14)
N3 C73 C74 121.5(15)
N3 C73 C72 115.3(11)
C74 C73 C72 123.1(15)
C73 C74 C75 119.2(17)
C74 C75 C76 118.4(16)
C77 C76 C75 121.3(16)
N3 C77 C76 119.6(13)
F47 C81 F49 109(3)
F47 C81 F48 109.7(18)
F49 C81 F48 99.0(18)
F47 C81 S3 118.1(18)
F49 C81 S3 110.5(15)
F48 C81 S3 108.5(17)
F52 C82 F51 110(2)
F52 C82 F50 111.0(19)
F51 C82 F50 108.0(18)
F52 C82 S4 111.0(15)
F51 C82 S4 109.6(16)
F50 C82 S4 107.0(15)
Cl1 C83 Cl2 109.1(12)
C26 C27 P2 112.3(6)

loop_
_geom_bond_atom_site_label_1
_geom_bond_atom_site_label_2
_geom_bond_distance
S2 O9 1.245(14)
S2 O10 1.338(15)
S2 O8 1.459(16)
S2 C40B 1.64(2)
C40B F25 1.20(2)
C40B F24 1.45(2)
C40B F26 1.52(2)
F8 C10 1.210(11)
F45 C66 1.360(14)
F48 C81 1.37(2)
F34 C51 1.291(13)
Cl2 C83 1.76(2)
C79 O13 1.357(18)
C80 O14 1.345(17)
O7 S1 1.563(13)
F21 C40A 1.49(3)
F29 C45 1.286(13)
F39 C59 1.274(15)
Ru1 N2 2.159(8)
Ru1 N1 2.176(8)
Ru1 O1 2.191(7)
Ru1 P3 2.282(3)
Ru1 P1 2.290(3)
Ru1 P2 2.350(2)
Ru2 N4 2.157(10)
Ru2 N3 2.150(9)
Ru2 O11 2.189(8)
Ru2 P4 2.291(3)
Ru2 P6 2.287(3)
Ru2 P5 2.343(3)
P1 C26 1.820(10)
P1 C7 1.842(9)
P1 C1 1.845(11)
P2 C27 1.810(9)
P2 C19 1.851(10)
P2 C13 1.869(10)
P3 O4 1.566(8)
P3 O2 1.598(8)
P3 O3 1.601(8)
N1 C28 1.342(13)
N1 C32 1.352(12)
N2 C37 1.332(13)
N2 C33 1.333(14)
O2 C40 1.423(17)
O3 C39 1.440(16)
O4 C38 1.454(14)
O5 S1 1.361(11)
O6 S1 1.394(11)
F1 C6 1.333(13)
F2 C5 1.351(17)
F3 C4 1.372(17)
F4 C3 1.347(14)
F5 C2 1.321(13)
F6 C12 1.338(12)
F7 C11 1.364(13)
F9 C9 1.330(12)
F10 C8 1.366(12)
F11 C24 1.341(13)
F12 C23 1.325(13)
F13 C22 1.325(15)
F14 C21 1.333(15)
F15 C20 1.335(12)
F16 C18 1.309(14)
F17 C17 1.354(16)
F18 C16 1.340(16)
F19 C15 1.368(15)
F20 C14 1.324(12)
F22 C40A 1.32(2)
F23 C40A 1.27(2)
S1 C40A 1.80(3)
C1 C2 1.342(16)
C1 C6 1.388(16)
C2 C3 1.417(17)
C3 C4 1.33(2)
C4 C5 1.36(2)
C5 C6 1.374(19)
C7 C8 1.355(14)
C7 C12 1.429(15)
C8 C9 1.397(15)
C9 C10 1.310(16)
C10 C11 1.338(17)
C11 C12 1.399(15)
C13 C18 1.347(15)
C13 C14 1.372(15)
C14 C15 1.388(15)
C15 C16 1.37(2)
C16 C17 1.32(2)
C17 C18 1.449(17)
C19 C20 1.361(15)
C19 C24 1.407(14)
C20 C21 1.420(17)
C21 C22 1.354(19)
C32 C31 1.382(15)
C32 C33 1.450(15)
C22 C23 1.375(19)
C23 C24 1.358(17)
C26 C27 1.565(14)
C28 C29 1.411(14)
C29 C30 1.338(17)
C30 C31 1.370(18)
C33 C34 1.412(14)
C34 C35 1.364(19)
C35 C36 1.350(19)
C36 C37 1.358(15)
P4 C54 1.824(13)
P4 C48 1.853(12)
P4 C42 1.842(11)
P5 C55 1.786(14)
P5 C62 1.847(15)
P5 C56 1.859(12)
P6 O12 1.568(12)
P6 O14 1.582(13)
P6 O13 1.571(13)
N3 C77 1.352(14)
N3 C73 1.353(16)
N4 C72 1.312(16)
N4 C68 1.364(16)
S3 O18 1.396(10)
S3 O20 1.411(10)
S3 O19 1.495(12)
S3 C81 1.79(2)
S4 O16 1.375(11)
S4 O15 1.452(13)
S4 O17 1.468(14)
S4 C82 1.81(2)
O12 C78 1.49(2)
F27 C43 1.346(16)
F28 C44 1.370(16)
F30 C46 1.289(17)
F31 C47 1.339(15)
F32 C49 1.350(12)
F33 C50 1.321(16)
F35 C52 1.345(14)
F36 C53 1.332(14)
F37 C57 1.409(18)
F38 C58 1.27(2)
F40 C60 1.27(2)
F41 C61 1.342(18)
F42 C63 1.344(17)
F43 C64 1.344(19)
F44 C65 1.41(2)
F46 C67 1.334(17)
F47 C81 1.24(2)
F49 C81 1.33(4)
F50 C82 1.33(2)
F51 C82 1.30(2)
F52 C82 1.30(2)
C42 C43 1.383(16)
C42 C47 1.379(18)
C43 C44 1.386(19)
C44 C45 1.35(2)
C45 C46 1.38(2)
C46 C47 1.358(19)
C48 C49 1.369(15)
C48 C53 1.440(15)
C49 C50 1.364(16)
C50 C51 1.354(19)
C51 C52 1.37(2)
C52 C53 1.332(17)
C54 C55 1.516(19)
C56 C57 1.33(2)
C56 C61 1.35(2)
C57 C58 1.45(2)
C58 C59 1.40(3)
C59 C60 1.33(3)
C60 C61 1.36(2)
C62 C67 1.36(2)
C62 C63 1.431(19)
C63 C64 1.334(19)
C64 C65 1.42(2)
C65 C66 1.29(2)
C66 C67 1.38(2)
C68 C69 1.37(2)
C69 C70 1.33(3)
C70 C71 1.36(3)
C71 C72 1.42(2)
C72 C73 1.450(19)
C73 C74 1.39(2)
C74 C75 1.38(3)
C75 C76 1.38(2)
C76 C77 1.382(17)
C83 Cl1 1.71(3)

loop_
_platon_squeeze_void_nr
_platon_squeeze_void_average_x
_platon_squeeze_void_average_y
_platon_squeeze_void_average_z
_platon_squeeze_void_volume
_platon_squeeze_void_count_electrons
_platon_squeeze_void_content
1 -0.071 0.140 0.495 123 44 ' '
2 -0.071 0.360 0.995 123 44 ' '
3 0.071 0.640 1.005 123 44 ' '
4 0.071 0.860 0.505 123 44 ' '
5 0.317 0.115 0.927 26 9 ' '
6 0.317 0.385 0.427 26 9 ' '
7 0.683 0.615 0.573 26 9 ' '
8 0.683 0.885 0.073 26 9 ' '
